data_1559886
loop_
_publ_author_name
'Collett, Joel D.'
'Krause, Jeanette A.'
'Guan, Hairong'

_publ_section_title
;
 Multiweek Experiments for an Inorganic Chemistry Laboratory Course:
 Synthesis of Nickel Complexes Supported by a Tetradentate Ligand with a
 N2O2 Donor Set
;
_journal_name_full 'Journal of Chemical Education'
_journal_paper_doi 10.1021/acs.jchemed.0c01117
_journal_year 2020
_chemical_formula_moiety 'C44 H44 N4 O8 Ni2, 2(C2 H3 N)'
_chemical_formula_sum 'C48 H50 N6 Ni2 O8'
_chemical_formula_weight 956.36
_space_group_crystal_system monoclinic
_space_group_IT_number 14
_space_group_name_Hall '-P 2yn'
_space_group_name_H-M_alt 'P 1 21/n 1'
_atom_sites_solution_hydrogens mixed
_atom_sites_solution_primary direct
_atom_sites_solution_secondary difmap
_audit_creation_method SHELXL-2017/1
_cell_angle_alpha 90
_cell_angle_beta 91.4245(11)
_cell_angle_gamma 90
_cell_formula_units_Z 2
_cell_length_a 13.8061(5)
_cell_length_b 10.1122(4)
_cell_length_c 15.8955(6)
_cell_measurement_reflns_used 9753
_cell_measurement_temperature 150(2)
_cell_measurement_theta_max 28.29
_cell_measurement_theta_min 2.39
_cell_volume 2218.49(15)
_computing_cell_refinement 'Bruker SAINT v8.38A (Bruker, 2016)'
_computing_data_collection 'Bruker APEX3 v2019.2-37 (Bruker, 2019)'
_computing_data_reduction 'Bruker SAINT v8.38A (Bruker, 2016)'
_computing_molecular_graphics 'Bruker SHELXTL v6.14'
_computing_publication_material 'Bruker SHELXTL v6.14'
_computing_structure_refinement 'SHELXL-2017/1 (Sheldrick, 2018, G.M. Sheldrick (2015) Acta Cryst., C71, 3-8)'
_computing_structure_solution 'Bruker SHELXTL v6.14'
_diffrn_ambient_temperature 150(2)
_diffrn_measured_fraction_theta_full 0.999
_diffrn_measured_fraction_theta_max 0.997
_diffrn_measurement_device_type 'Bruker D8 Venture Photon-II'
_diffrn_measurement_method '\w-\f scans'
_diffrn_radiation_monochromator 'multilayer mirror'
_diffrn_radiation_type MoK\a
_diffrn_radiation_wavelength 0.71073
_diffrn_reflns_av_R_equivalents 0.0501
_diffrn_reflns_av_unetI/netI 0.0233
_diffrn_reflns_Laue_measured_fraction_full 0.999
_diffrn_reflns_Laue_measured_fraction_max 0.997
_diffrn_reflns_limit_h_max 18
_diffrn_reflns_limit_h_min -18
_diffrn_reflns_limit_k_max 13
_diffrn_reflns_limit_k_min -13
_diffrn_reflns_limit_l_max 21
_diffrn_reflns_limit_l_min -21
_diffrn_reflns_number 75810
_diffrn_reflns_point_group_measured_fraction_full 0.999
_diffrn_reflns_point_group_measured_fraction_max 0.997
_diffrn_reflns_theta_full 25.242
_diffrn_reflns_theta_max 28.313
_diffrn_reflns_theta_min 2.497
_diffrn_source 'Incoatec Mo-microfocus 3.0'
_exptl_absorpt_coefficient_mu 0.911
_exptl_absorpt_correction_T_max 0.862
_exptl_absorpt_correction_T_min 0.821
_exptl_absorpt_correction_type multi-scan
_exptl_absorpt_process_details 'SADABS 2016/2 (L.Krause, et al. J. Appl. Cryst. (2015), 48, 3-10)'
_exptl_crystal_colour colorless
_exptl_crystal_density_diffrn 1.432
_exptl_crystal_description rod
_exptl_crystal_F_000 1000
_exptl_crystal_size_max 0.135
_exptl_crystal_size_mid 0.026
_exptl_crystal_size_min 0.020
_refine_diff_density_max 0.312
_refine_diff_density_min -0.348
_refine_diff_density_rms 0.060
_refine_ls_extinction_method none
_refine_ls_goodness_of_fit_ref 1.080
_refine_ls_hydrogen_treatment mixed
_refine_ls_matrix_type full
_refine_ls_number_parameters 300
_refine_ls_number_reflns 5511
_refine_ls_number_restraints 0
_refine_ls_restrained_S_all 1.080
_refine_ls_R_factor_all 0.0430
_refine_ls_R_factor_gt 0.0320
_refine_ls_shift/su_max 0.000
_refine_ls_shift/su_mean 0.000
_refine_ls_structure_factor_coef Fsqd
_refine_ls_weighting_details 'w=1/[\s^2^(Fo^2^)+(0.0154P)^2^+2.1278P] where P=(Fo^2^+2Fc^2^)/3'
_refine_ls_weighting_scheme calc
_refine_ls_wR_factor_gt 0.0630
_refine_ls_wR_factor_ref 0.0679
_reflns_Friedel_coverage 0.000
_reflns_number_gt 4695
_reflns_number_total 5511
_reflns_threshold_expression 'I > 2\s(I)'
_cod_data_source_file ed0c01117_si_011.cif
_cod_data_source_block Ni(salophen)(HOAc)-dimer
_cod_original_sg_symbol_H-M 'P 21/n'
_cod_database_code 1559886
_shelx_shelxl_version_number 2017/1
_shelx_space_group_comment
;
The symmetry employed for this shelxl refinement is uniquely defined
by the following loop, which should always be used as a source of
symmetry information in preference to the above space-group names.
They are only intended as comments.
;
_shelx_estimated_absorpt_t_min 0.887
_shelx_estimated_absorpt_t_max 0.982

loop_
_space_group_symop_operation_xyz
'x, y, z'
'-x+1/2, y+1/2, -z+1/2'
'-x, -y, -z'
'x-1/2, -y-1/2, z-1/2'

loop_
_atom_site_label
_atom_site_type_symbol
_atom_site_fract_x
_atom_site_fract_y
_atom_site_fract_z
_atom_site_U_iso_or_equiv
_atom_site_adp_type
_atom_site_occupancy
_atom_site_site_symmetry_order
_atom_site_calc_flag
_atom_site_refinement_flags_posn
_atom_site_refinement_flags_adp
_atom_site_refinement_flags_occupancy
_atom_site_disorder_assembly
_atom_site_disorder_group
Ni Ni 0.48915(2) 0.35587(2) 0.52945(2) 0.01498(6) Uani 1 1 d . . . . .
O1 O 0.59656(8) 0.48109(11) 0.49230(7) 0.0169(2) Uani 1 1 d . . . . .
O2 O 0.38026(9) 0.22514(12) 0.56706(7) 0.0191(2) Uani 1 1 d . . . . .
H3 H 0.3881(14) 0.161(2) 0.5301(13) 0.023 Uiso 1 1 d . U . . .
O3 O 0.46554(9) 0.28866(11) 0.40713(7) 0.0195(2) Uani 1 1 d . . . . .
O4 O 0.41061(10) 0.08801(12) 0.44050(8) 0.0251(3) Uani 1 1 d . . . . .
N1 N 0.59162(10) 0.21305(14) 0.56282(9) 0.0172(3) Uani 1 1 d . . . . .
H1 H 0.5695(14) 0.131(2) 0.5604(12) 0.021 Uiso 1 1 d . U . . .
N2 N 0.50837(10) 0.41678(14) 0.65301(9) 0.0172(3) Uani 1 1 d . . . . .
H2 H 0.5233(14) 0.498(2) 0.6488(12) 0.021 Uiso 1 1 d . U . . .
C1 C 0.69158(11) 0.46704(16) 0.51074(10) 0.0164(3) Uani 1 1 d . . . . .
C2 C 0.75221(12) 0.57593(17) 0.52567(10) 0.0198(3) Uani 1 1 d . . . . .
H2A H 0.725700 0.662578 0.523186 0.024 Uiso 1 1 calc R U . . .
C3 C 0.85026(12) 0.55975(18) 0.54404(11) 0.0236(4) Uani 1 1 d . . . . .
H3A H 0.889804 0.635400 0.553641 0.028 Uiso 1 1 calc R U . . .
C4 C 0.89138(13) 0.43473(19) 0.54859(12) 0.0258(4) Uani 1 1 d . . . . .
H4A H 0.958575 0.423961 0.561023 0.031 Uiso 1 1 calc R U . . .
C5 C 0.83210(13) 0.32579(18) 0.53456(11) 0.0232(4) Uani 1 1 d . . . . .
H5A H 0.859307 0.239617 0.538127 0.028 Uiso 1 1 calc R U . . .
C6 C 0.73366(12) 0.33973(16) 0.51538(10) 0.0178(3) Uani 1 1 d . . . . .
C7 C 0.67270(12) 0.21875(16) 0.50189(11) 0.0196(3) Uani 1 1 d . . . . .
H7A H 0.713740 0.139019 0.508815 0.024 Uiso 1 1 calc R U . . .
H7B H 0.645454 0.218955 0.443688 0.024 Uiso 1 1 calc R U . . .
C8 C 0.62583(12) 0.23679(16) 0.64889(10) 0.0176(3) Uani 1 1 d . . . . .
C9 C 0.69780(12) 0.15874(17) 0.68658(11) 0.0219(3) Uani 1 1 d . . . . .
H9A H 0.723697 0.085654 0.657064 0.026 Uiso 1 1 calc R U . . .
C10 C 0.73149(13) 0.18804(19) 0.76721(11) 0.0262(4) Uani 1 1 d . . . . .
H10A H 0.779678 0.133812 0.793378 0.031 Uiso 1 1 calc R U . . .
C11 C 0.69525(13) 0.29617(19) 0.81003(11) 0.0266(4) Uani 1 1 d . . . . .
H11A H 0.720002 0.317267 0.864690 0.032 Uiso 1 1 calc R U . . .
C12 C 0.62292(13) 0.37346(18) 0.77308(11) 0.0223(4) Uani 1 1 d . . . . .
H12A H 0.597600 0.446932 0.802601 0.027 Uiso 1 1 calc R U . . .
C13 C 0.58744(12) 0.34304(16) 0.69244(10) 0.0177(3) Uani 1 1 d . . . . .
C14 C 0.41652(12) 0.40735(17) 0.70028(11) 0.0208(3) Uani 1 1 d . . . . .
H14A H 0.364682 0.455057 0.668643 0.025 Uiso 1 1 calc R U . . .
H14B H 0.425714 0.451528 0.755484 0.025 Uiso 1 1 calc R U . . .
C15 C 0.38467(12) 0.26665(17) 0.71438(11) 0.0199(3) Uani 1 1 d . . . . .
C16 C 0.36980(14) 0.21962(19) 0.79542(11) 0.0266(4) Uani 1 1 d . . . . .
H16A H 0.382396 0.276352 0.842054 0.032 Uiso 1 1 calc R U . . .
C17 C 0.33695(14) 0.0916(2) 0.80984(12) 0.0299(4) Uani 1 1 d . . . . .
H17A H 0.327381 0.061491 0.865630 0.036 Uiso 1 1 calc R U . . .
C18 C 0.31833(13) 0.00858(19) 0.74192(12) 0.0265(4) Uani 1 1 d . . . . .
H18A H 0.294925 -0.078441 0.751115 0.032 Uiso 1 1 calc R U . . .
C19 C 0.33377(12) 0.05209(17) 0.66068(11) 0.0220(4) Uani 1 1 d . . . . .
H19A H 0.321579 -0.005425 0.614363 0.026 Uiso 1 1 calc R U . . .
C20 C 0.36706(12) 0.17981(16) 0.64688(10) 0.0180(3) Uani 1 1 d . . . . .
C21 C 0.44142(12) 0.17180(16) 0.38803(10) 0.0187(3) Uani 1 1 d . . . . .
C22 C 0.44948(14) 0.12977(19) 0.29745(11) 0.0262(4) Uani 1 1 d . . . . .
H22A H 0.497705 0.184903 0.269901 0.039 Uiso 1 1 calc R U . . .
H22B H 0.386479 0.140213 0.268432 0.039 Uiso 1 1 calc R U . . .
H22C H 0.469480 0.036883 0.295143 0.039 Uiso 1 1 calc R U . . .
N3 N 0.63020(19) 0.4660(2) 0.98952(17) 0.0652(7) Uani 1 1 d . . . . .
C23 C 0.61535(18) 0.3987(2) 1.04519(17) 0.0465(6) Uani 1 1 d . . . . .
C24 C 0.5974(2) 0.3120(3) 1.11569(16) 0.0534(7) Uani 1 1 d . . . . .
H24A H 0.615652 0.221332 1.101117 0.080 Uiso 1 1 calc R U . . .
H24B H 0.528408 0.314656 1.128778 0.080 Uiso 1 1 calc R U . . .
H24C H 0.635899 0.341271 1.164841 0.080 Uiso 1 1 calc R U . . .

loop_
_atom_site_aniso_label
_atom_site_aniso_U_11
_atom_site_aniso_U_22
_atom_site_aniso_U_33
_atom_site_aniso_U_23
_atom_site_aniso_U_13
_atom_site_aniso_U_12
Ni 0.01631(10) 0.01227(10) 0.01624(10) 0.00052(8) -0.00194(7) -0.00070(8)
O1 0.0151(5) 0.0141(5) 0.0213(6) 0.0014(4) -0.0023(4) -0.0004(4)
O2 0.0248(6) 0.0161(6) 0.0162(6) -0.0002(5) -0.0001(5) -0.0029(5)
O3 0.0240(6) 0.0166(6) 0.0179(6) 0.0001(5) -0.0025(5) -0.0029(5)
O4 0.0370(7) 0.0170(6) 0.0214(6) -0.0013(5) 0.0021(5) -0.0059(5)
N1 0.0191(7) 0.0133(7) 0.0190(7) 0.0000(5) -0.0021(5) -0.0010(5)
N2 0.0201(7) 0.0130(7) 0.0184(7) 0.0006(5) -0.0014(5) -0.0007(5)
C1 0.0155(7) 0.0194(8) 0.0144(7) 0.0011(6) 0.0003(6) 0.0004(6)
C2 0.0199(8) 0.0180(8) 0.0215(8) 0.0001(7) -0.0002(6) -0.0003(6)
C3 0.0195(8) 0.0249(9) 0.0265(9) 0.0017(7) -0.0009(7) -0.0043(7)
C4 0.0155(8) 0.0304(10) 0.0314(10) 0.0058(8) -0.0007(7) 0.0013(7)
C5 0.0206(8) 0.0227(9) 0.0264(9) 0.0037(7) 0.0026(7) 0.0044(7)
C6 0.0189(8) 0.0189(8) 0.0157(7) 0.0004(6) 0.0012(6) 0.0016(6)
C7 0.0205(8) 0.0166(8) 0.0218(8) -0.0014(6) 0.0007(7) 0.0038(6)
C8 0.0188(8) 0.0156(8) 0.0184(8) 0.0026(6) -0.0021(6) -0.0033(6)
C9 0.0214(8) 0.0201(8) 0.0241(8) 0.0033(7) -0.0014(7) 0.0008(7)
C10 0.0229(9) 0.0279(9) 0.0274(9) 0.0080(7) -0.0071(7) 0.0012(7)
C11 0.0269(9) 0.0305(10) 0.0221(9) 0.0033(7) -0.0079(7) -0.0048(8)
C12 0.0250(9) 0.0211(9) 0.0207(8) -0.0002(7) -0.0013(7) -0.0031(7)
C13 0.0177(8) 0.0162(8) 0.0190(8) 0.0031(6) -0.0014(6) -0.0025(6)
C14 0.0216(8) 0.0205(8) 0.0203(8) -0.0044(7) 0.0021(7) 0.0007(7)
C15 0.0170(8) 0.0217(8) 0.0212(8) -0.0007(7) 0.0020(6) 0.0007(6)
C16 0.0294(10) 0.0294(10) 0.0213(9) -0.0024(7) 0.0059(7) -0.0015(8)
C17 0.0329(10) 0.0341(11) 0.0231(9) 0.0058(8) 0.0088(8) -0.0022(8)
C18 0.0254(9) 0.0238(9) 0.0305(9) 0.0052(8) 0.0077(7) -0.0033(7)
C19 0.0206(8) 0.0199(8) 0.0256(9) 0.0002(7) 0.0010(7) -0.0016(7)
C20 0.0155(8) 0.0195(8) 0.0191(8) 0.0016(6) 0.0016(6) 0.0013(6)
C21 0.0170(8) 0.0187(8) 0.0201(8) -0.0009(6) -0.0030(6) 0.0005(6)
C22 0.0286(9) 0.0278(10) 0.0225(9) -0.0054(7) 0.0028(7) -0.0030(8)
N3 0.0770(17) 0.0477(14) 0.0710(16) -0.0062(12) 0.0055(14) -0.0153(12)
C23 0.0437(13) 0.0387(13) 0.0572(15) -0.0162(12) 0.0067(12) -0.0122(11)
C24 0.0584(16) 0.0489(15) 0.0534(15) -0.0148(12) 0.0119(13) -0.0200(12)

loop_
_atom_type_symbol
_atom_type_description
_atom_type_scat_dispersion_real
_atom_type_scat_dispersion_imag
_atom_type_scat_source
C C 0.0033 0.0016 'International Tables Vol C Tables 4.2.6.8 and 6.1.1.4'
H H 0.0000 0.0000 'International Tables Vol C Tables 4.2.6.8 and 6.1.1.4'
N N 0.0061 0.0033 'International Tables Vol C Tables 4.2.6.8 and 6.1.1.4'
O O 0.0106 0.0060 'International Tables Vol C Tables 4.2.6.8 and 6.1.1.4'
Ni Ni 0.3393 1.1124 'International Tables Vol C Tables 4.2.6.8 and 6.1.1.4'

loop_
_geom_angle_atom_site_label_1
_geom_angle_atom_site_label_2
_geom_angle_atom_site_label_3
_geom_angle
_geom_angle_site_symmetry_1
_geom_angle_site_symmetry_3
_geom_angle_publ_flag
O1 Ni O1 82.73(5) . 3_666 ?
O1 Ni N2 90.74(5) . . ?
O1 Ni N2 88.89(5) 3_666 . ?
O1 Ni O3 91.73(4) . . ?
O1 Ni O3 91.64(5) 3_666 . ?
N2 Ni O3 177.51(5) . . ?
O1 Ni N1 90.58(5) . . ?
O1 Ni N1 170.13(5) 3_666 . ?
N2 Ni N1 83.94(5) . . ?
O3 Ni N1 95.82(5) . . ?
O1 Ni O2 179.17(5) . . ?
O1 Ni O2 98.03(5) 3_666 . ?
N2 Ni O2 89.60(5) . . ?
O3 Ni O2 87.92(5) . . ?
N1 Ni O2 88.71(5) . . ?
C1 O1 Ni 125.54(10) . . ?
C1 O1 Ni 132.57(10) . 3_666 ?
Ni O1 Ni 97.27(5) . 3_666 ?
C20 O2 Ni 126.08(10) . . ?
C21 O3 Ni 124.43(11) . . ?
C8 N1 C7 111.75(13) . . ?
C8 N1 Ni 109.12(10) . . ?
C7 N1 Ni 108.80(10) . . ?
C13 N2 C14 112.88(13) . . ?
C13 N2 Ni 109.53(10) . . ?
C14 N2 Ni 111.61(10) . . ?
O1 C1 C2 122.00(15) . . ?
O1 C1 C6 120.34(14) . . ?
C2 C1 C6 117.66(15) . . ?
C3 C2 C1 121.27(16) . . ?
C4 C3 C2 120.96(17) . . ?
C3 C4 C5 118.45(16) . . ?
C4 C5 C6 121.57(16) . . ?
C5 C6 C1 120.08(15) . . ?
C5 C6 C7 119.39(15) . . ?
C1 C6 C7 120.51(14) . . ?
C6 C7 N1 111.40(13) . . ?
C13 C8 C9 120.03(15) . . ?
C13 C8 N1 118.46(14) . . ?
C9 C8 N1 121.47(15) . . ?
C10 C9 C8 119.78(17) . . ?
C9 C10 C11 120.37(17) . . ?
C12 C11 C10 120.06(17) . . ?
C11 C12 C13 119.83(17) . . ?
C8 C13 C12 119.90(15) . . ?
C8 C13 N2 118.29(14) . . ?
C12 C13 N2 121.77(15) . . ?
N2 C14 C15 112.94(13) . . ?
C16 C15 C20 117.82(16) . . ?
C16 C15 C14 120.66(16) . . ?
C20 C15 C14 121.51(15) . . ?
C17 C16 C15 121.72(17) . . ?
C18 C17 C16 119.31(17) . . ?
C19 C18 C17 120.23(17) . . ?
C18 C19 C20 120.08(17) . . ?
O2 C20 C19 120.71(15) . . ?
O2 C20 C15 118.42(15) . . ?
C19 C20 C15 120.83(15) . . ?
O3 C21 O4 123.86(15) . . ?
O3 C21 C22 117.91(15) . . ?
O4 C21 C22 118.23(15) . . ?
N3 C23 C24 179.3(3) . . ?

loop_
_geom_bond_atom_site_label_1
_geom_bond_atom_site_label_2
_geom_bond_distance
_geom_bond_site_symmetry_2
_geom_bond_publ_flag
Ni O1 2.0481(11) . ?
Ni O1 2.0536(11) 3_666 ?
Ni N2 2.0690(14) . ?
Ni O3 2.0779(11) . ?
Ni N1 2.0811(14) . ?
Ni O2 2.1000(12) . ?
O1 C1 1.3446(19) . ?
O2 C20 1.3655(19) . ?
O3 C21 1.263(2) . ?
O4 C21 1.270(2) . ?
N1 C8 1.456(2) . ?
N1 C7 1.499(2) . ?
N2 C13 1.451(2) . ?
N2 C14 1.493(2) . ?
C1 C2 1.400(2) . ?
C1 C6 1.414(2) . ?
C2 C3 1.387(2) . ?
C3 C4 1.387(3) . ?
C4 C5 1.387(3) . ?
C5 C6 1.393(2) . ?
C6 C7 1.497(2) . ?
C8 C13 1.390(2) . ?
C8 C9 1.393(2) . ?
C9 C10 1.385(3) . ?
C10 C11 1.388(3) . ?
C11 C12 1.387(3) . ?
C12 C13 1.395(2) . ?
C14 C15 1.508(2) . ?
C15 C16 1.393(2) . ?
C15 C20 1.403(2) . ?
C16 C17 1.392(3) . ?
C17 C18 1.387(3) . ?
C18 C19 1.386(2) . ?
C19 C20 1.390(2) . ?
C21 C22 1.508(2) . ?
N3 C23 1.139(3) . ?
C23 C24 1.450(4) . ?

loop_
_geom_hbond_atom_site_label_D
_geom_hbond_atom_site_label_H
_geom_hbond_atom_site_label_A
_geom_hbond_distance_DH
_geom_hbond_distance_HA
_geom_hbond_distance_DA
_geom_hbond_angle_DHA
_geom_hbond_site_symmetry_A
_geom_hbond_publ_flag
N1 H1 O4 0.88(2) 2.24(2) 3.0449(19) 152.6(17) 3_656 yes
N2 H2 O3 0.85(2) 2.34(2) 3.1516(18) 159.9(18) 3_666 yes
O2 H3 O4 0.89(2) 1.64(2) 2.4876(17) 159.3(19) . yes

loop_
_geom_torsion_atom_site_label_1
_geom_torsion_atom_site_label_2
_geom_torsion_atom_site_label_3
_geom_torsion_atom_site_label_4
_geom_torsion
_geom_torsion_site_symmetry_1
_geom_torsion_site_symmetry_2
_geom_torsion_site_symmetry_3
_geom_torsion_site_symmetry_4
_geom_torsion_publ_flag
Ni O1 C1 C2 -144.75(13) . . . . ?
Ni O1 C1 C2 5.4(2) 3_666 . . . ?
Ni O1 C1 C6 35.4(2) . . . . ?
Ni O1 C1 C6 -174.40(11) 3_666 . . . ?
O1 C1 C2 C3 -179.54(15) . . . . ?
C6 C1 C2 C3 0.3(2) . . . . ?
C1 C2 C3 C4 -0.3(3) . . . . ?
C2 C3 C4 C5 -0.2(3) . . . . ?
C3 C4 C5 C6 0.7(3) . . . . ?
C4 C5 C6 C1 -0.7(3) . . . . ?
C4 C5 C6 C7 -179.23(16) . . . . ?
O1 C1 C6 C5 -179.96(14) . . . . ?
C2 C1 C6 C5 0.2(2) . . . . ?
O1 C1 C6 C7 -1.5(2) . . . . ?
C2 C1 C6 C7 178.72(15) . . . . ?
C5 C6 C7 N1 120.84(16) . . . . ?
C1 C6 C7 N1 -57.7(2) . . . . ?
C8 N1 C7 C6 -48.53(18) . . . . ?
Ni N1 C7 C6 72.02(14) . . . . ?
C7 N1 C8 C13 120.57(16) . . . . ?
Ni N1 C8 C13 0.19(17) . . . . ?
C7 N1 C8 C9 -57.1(2) . . . . ?
Ni N1 C8 C9 -177.51(13) . . . . ?
C13 C8 C9 C10 -0.5(3) . . . . ?
N1 C8 C9 C10 177.12(15) . . . . ?
C8 C9 C10 C11 -1.2(3) . . . . ?
C9 C10 C11 C12 1.8(3) . . . . ?
C10 C11 C12 C13 -0.7(3) . . . . ?
C9 C8 C13 C12 1.7(2) . . . . ?
N1 C8 C13 C12 -176.04(15) . . . . ?
C9 C8 C13 N2 -176.19(15) . . . . ?
N1 C8 C13 N2 6.1(2) . . . . ?
C11 C12 C13 C8 -1.1(3) . . . . ?
C11 C12 C13 N2 176.72(15) . . . . ?
C14 N2 C13 C8 116.03(16) . . . . ?
Ni N2 C13 C8 -8.99(17) . . . . ?
C14 N2 C13 C12 -61.8(2) . . . . ?
Ni N2 C13 C12 173.17(13) . . . . ?
C13 N2 C14 C15 -55.42(18) . . . . ?
Ni N2 C14 C15 68.46(15) . . . . ?
N2 C14 C15 C16 123.31(17) . . . . ?
N2 C14 C15 C20 -58.1(2) . . . . ?
C20 C15 C16 C17 -1.1(3) . . . . ?
C14 C15 C16 C17 177.59(17) . . . . ?
C15 C16 C17 C18 -0.1(3) . . . . ?
C16 C17 C18 C19 1.0(3) . . . . ?
C17 C18 C19 C20 -0.7(3) . . . . ?
Ni O2 C20 C19 -145.25(13) . . . . ?
Ni O2 C20 C15 36.9(2) . . . . ?
C18 C19 C20 O2 -178.34(15) . . . . ?
C18 C19 C20 C15 -0.6(3) . . . . ?
C16 C15 C20 O2 179.24(15) . . . . ?
C14 C15 C20 O2 0.6(2) . . . . ?
C16 C15 C20 C19 1.4(2) . . . . ?
C14 C15 C20 C19 -177.25(15) . . . . ?
Ni O3 C21 O4 14.1(2) . . . . ?
Ni O3 C21 C22 -166.07(11) . . . . ?
